data_7052374
loop_
_publ_author_name
'Genre, Caroline'
'Matouzenko, Galina S.'
'Jeanneau, Erwann'
'Luneau, Dominique'

_publ_section_title
;
 A spin-crossover iron(ii) coordination polymer with the
 8-aminoquinoline ligand: synthesis, crystal structure and magnetic
 properties of [Fe(aqin)2(4,4?-bpy)](ClO4)2?2EtOH (aqin =
 8-aminoquinoline, 4,4?-bpy = 4,4?-bipyridyl)
;
_journal_issue 11
_journal_name_full 'New Journal of Chemistry'
_journal_page_first 1669
_journal_paper_doi 10.1039/b608679a
_journal_volume 30
_journal_year 2006
_chemical_formula_moiety 'C28 H24 Cl2 Fe1 N6 O8'
_chemical_formula_sum 'C28 H24 Cl2 Fe N6 O8'
_chemical_formula_weight 699.29
_space_group_IT_number 15
_symmetry_cell_setting monoclinic
_symmetry_space_group_name_Hall '-C 2yc'
_symmetry_space_group_name_H-M 'C 1 2/c 1'
_atom_sites_solution_hydrogens geom
_atom_sites_solution_primary direct
_audit_creation_date 06-01-13
_audit_creation_method CRYSTALS_ver_12.82
_cell_angle_alpha 90
_cell_angle_beta 133.652(5)
_cell_angle_gamma 90
_cell_formula_units_Z 4
_cell_length_a 25.192(5)
_cell_length_b 11.485(5)
_cell_length_c 18.005(5)
_cell_measurement_reflns_used 0
_cell_measurement_temperature 293
_cell_measurement_theta_max 0
_cell_measurement_theta_min 0
_cell_volume 3769(2)
_computing_cell_refinement 'DENZO/SCALEPACK (Otwinowski & Minor, 1997)'
_computing_data_collection 'COLLECT. Nonius (1997-2001).'
_computing_data_reduction 'DENZO/SCALEPACK (Otwinowski & Minor, 1997)'
_computing_molecular_graphics 'CAMERON (Watkin et al., 1996)'
_computing_publication_material 'CRYSTALS (Betteridge et al., 2003)'
_computing_structure_refinement 'CRYSTALS (Betteridge et al., 2003)'
_computing_structure_solution 'SIR97 (Altomare et al., 1999)'
_diffrn_ambient_temperature 293
_diffrn_measured_fraction_theta_full 0.970
_diffrn_measured_fraction_theta_max 0.936
_diffrn_measurement_device_type 'Nonius Kappa CCD'
_diffrn_measurement_method '\f & \w scans'
_diffrn_radiation_monochromator graphite
_diffrn_radiation_type 'Mo K\a'
_diffrn_radiation_wavelength 0.71069
_diffrn_reflns_av_R_equivalents 0.058
_diffrn_reflns_limit_h_max 23
_diffrn_reflns_limit_h_min -31
_diffrn_reflns_limit_k_max 14
_diffrn_reflns_limit_k_min 0
_diffrn_reflns_limit_l_max 23
_diffrn_reflns_limit_l_min 0
_diffrn_reflns_number 4097
_diffrn_reflns_theta_full 25.144
_diffrn_reflns_theta_max 27.631
_diffrn_reflns_theta_min 2.096
_diffrn_standards_number 0
_exptl_absorpt_coefficient_mu 0.590
_exptl_absorpt_correction_T_max 0.9709
_exptl_absorpt_correction_T_min 0.9709
_exptl_absorpt_correction_type none
_exptl_crystal_colour 'dark brown'
_exptl_crystal_density_diffrn 1.232
_exptl_crystal_description block
_exptl_crystal_F_000 1432
_exptl_crystal_size_max 0.05
_exptl_crystal_size_mid 0.05
_exptl_crystal_size_min 0.05
_refine_diff_density_max 1.23
_refine_diff_density_min -0.74
_refine_ls_extinction_method None
_refine_ls_goodness_of_fit_ref 1.1309
_refine_ls_hydrogen_treatment constr
_refine_ls_matrix_type full
_refine_ls_number_parameters 206
_refine_ls_number_reflns 1320
_refine_ls_number_restraints 70
_refine_ls_R_factor_all 0.2454
_refine_ls_R_factor_gt 0.1307
_refine_ls_shift/su_max 0.000021
_refine_ls_structure_factor_coef F
_refine_ls_weighting_details
;
Method, part 1, Chebychev polynomial, (Watkin, 1994, Prince, 1982)
[weight] = 1.0/[A~0~*T~0~(x)+A~1~*T~1~(x) ... +A~n-1~]*T~n-1~(x)]
where A~i~ are the Chebychev coefficients listed below and x= Fcalc/Fmax
Method = Robust Weighting (Prince, 1982)
W = [weight] * [1-(deltaF/6*sigmaF)^2^]^2^
A~i~ are:
2.11 1.66 1.21
;
_refine_ls_weighting_scheme calc
_refine_ls_wR_factor_all 0.3139
_refine_ls_wR_factor_gt 0.1438
_refine_ls_wR_factor_ref 0.1438
_reflns_limit_h_max 23
_reflns_limit_h_min -31
_reflns_limit_k_max 14
_reflns_limit_k_min 0
_reflns_limit_l_max 23
_reflns_limit_l_min 0
_reflns_number_gt 1320
_reflns_number_total 4097
_reflns_threshold_expression I>3.00u(I)
_oxford_diffrn_Wilson_B_factor 0.00
_oxford_diffrn_Wilson_scale 0.00
_oxford_refine_ls_scale 0.1515(14)
_oxford_structure_analysis_title 'import in C 2/c'
_cod_data_source_file b608679a.txt
_cod_data_source_block CRYSTALS_cif_293K
_cod_depositor_comments
;
The following automatic conversions were performed:
'_symmetry_cell_setting' value 'Monoclinic' changed to 'monoclinic'
according to '/home/saulius/struct/CIF-dictionaries/cif_core.dic'
dictionary named 'cif_core.dic' version 2.4.1 from 2010-06-29.

Automatic conversion script
Id: cif_fix_enum 1527 2010-12-29 10:47:43Z saulius 
;
_cod_original_sg_symbol_H-M 'C 1 2/c 1 '
_cod_original_formula_sum 'C28 H24 Cl2 Fe1 N6 O8'
_cod_database_code 7052374

loop_
_symmetry_equiv_pos_as_xyz
x,y,z
-x,-y,-z
x+1/2,y+1/2,z
-x+1/2,-y+1/2,-z
-x,y,-z+1/2
x,-y,z+1/2
-x+1/2,y+1/2,-z+1/2
x+1/2,-y+1/2,z+1/2

loop_
_atom_site_label
_atom_site_type_symbol
_atom_site_fract_x
_atom_site_fract_y
_atom_site_fract_z
_atom_site_U_iso_or_equiv
_atom_site_occupancy
_atom_site_adp_type
_atom_site_refinement_flags_posn
_atom_site_refinement_flags_adp
_atom_site_refinement_flags_occupancy
_atom_site_disorder_assembly
_atom_site_disorder_group
_atom_site_attached_hydrogens
Fe1 Fe 0.0000 0.2061(2) 0.2500 0.0466 1.0000 Uani S T . . . .
Cl1 Cl -0.2514(3) -0.0160(6) 0.0866(4) 0.0961 1.0000 Uani . . . . . .
N4 N 0.0000 0.0129(14) 0.2500 0.0531 1.0000 Uani S T . . . .
C15 C 0.0623(10) -0.0465(12) 0.3190(13) 0.0594 1.0000 Uani . . . . . .
C14 C 0.0642(8) -0.1694(11) 0.3218(12) 0.0543 1.0000 Uani . . . . . .
C13 C 0.0000 -0.2321(14) 0.2500 0.0423 1.0000 Uani S TU . . . .
N1 N 0.0653(8) 0.2000(10) 0.4136(9) 0.0671 1.0000 Uani . . . . . .
C10 C -0.0415(11) -0.5366(17) 0.1657(12) 0.0937 1.0000 Uani . . . . . .
N3 N 0.0000 -0.6029(13) 0.2500 0.0372 1.0000 Uani S T . . . .
C11 C -0.0412(12) -0.4247(14) 0.1608(15) 0.0877 1.0000 Uani . . . . . .
C12 C 0.0000 -0.3569(17) 0.2500 0.0465 1.0000 Uani S TU . . . .
N2 N -0.0842(7) 0.2042(10) 0.2534(9) 0.0584 1.0000 Uani . . . . . .
C2 C 0.1732(14) 0.1753(16) 0.5921(17) 0.1021 1.0000 Uani . U . . . .
O1 O -0.1844(11) -0.026(2) 0.1811(17) 0.1708 1.0000 Uani . U . . . .
C1 C 0.1359(14) 0.1936(15) 0.4871(16) 0.0922 1.0000 Uani . U . . . .
O2 O -0.2497(11) 0.078(2) 0.0475(18) 0.1833 1.0000 Uani . U . . . .
C3 C 0.1383(15) 0.1621(17) 0.6177(18) 0.1033 1.0000 Uani . U . . . .
O4 O -0.3082(12) -0.0035(19) 0.0773(16) 0.1687 1.0000 Uani . U . . . .
O3 O -0.2647(12) -0.077(2) 0.014(2) 0.1998 1.0000 Uani . U . . . .
C8 C -0.0551(12) 0.1866(12) 0.3515(15) 0.0737 1.0000 Uani . U . . . .
C9 C 0.0239(12) 0.1835(11) 0.4375(13) 0.0686 1.0000 Uani . U . . . .
C4 C 0.0575(14) 0.1645(15) 0.5373(17) 0.0925 1.0000 Uani . U . . . .
C5 C 0.0076(15) 0.1456(17) 0.5538(18) 0.1053 1.0000 Uani . U . . . .
C6 C -0.0594(14) 0.1602(17) 0.4770(17) 0.0947 1.0000 Uani . U . . . .
C7 C -0.0941(14) 0.1702(14) 0.3764(16) 0.0906 1.0000 Uani . U . . . .
H151 H 0.1058 -0.0060 0.3678 0.0791 1.0000 Uiso R . . . . .
H141 H 0.1083 -0.2090 0.3708 0.0481 1.0000 Uiso R . . . . .
H101 H -0.0753 -0.5742 0.1028 0.0751 1.0000 Uiso R . . . . .
H111 H -0.0664 -0.3873 0.0985 0.1091 1.0000 Uiso R . . . . .
H201 H 0.2242 0.1731 0.6419 0.1161 1.0000 Uiso R . . . . .
H11 H 0.1635 0.2006 0.4703 0.1120 1.0000 Uiso R . . . . .
H31 H 0.1628 0.1508 0.6861 0.1160 1.0000 Uiso R . . . . .
H51 H 0.0244 0.1276 0.6174 0.1181 1.0000 Uiso R . . . . .
H61 H -0.0899 0.1618 0.4892 0.1241 1.0000 Uiso R . . . . .
H71 H -0.1450 0.1672 0.3253 0.1120 1.0000 Uiso R . . . . .
H22 H -0.1083 0.2713 0.2293 0.0950 1.0000 Uiso R . . . . .
H21 H -0.1163 0.1487 0.2120 0.0951 1.0000 Uiso R . . . . .

loop_
_atom_site_aniso_label
_atom_site_aniso_U_11
_atom_site_aniso_U_22
_atom_site_aniso_U_33
_atom_site_aniso_U_23
_atom_site_aniso_U_13
_atom_site_aniso_U_12
Fe1 0.062(2) 0.0169(12) 0.060(2) 0.0000 0.0419(19) 0.0000
Cl1 0.067(3) 0.116(4) 0.075(3) 0.005(3) 0.037(3) 0.003(3)
N4 0.066(13) 0.042(9) 0.047(11) 0.0000 0.037(11) 0.0000
C15 0.076(12) 0.032(7) 0.067(11) 0.001(7) 0.048(10) -0.003(7)
C14 0.053(10) 0.035(7) 0.075(11) 0.008(6) 0.044(9) 0.007(6)
C13 0.029(9) 0.035(7) 0.067(10) 0.0000 0.035(8) 0.0000
N1 0.083(10) 0.033(5) 0.047(8) 0.000(6) 0.030(8) 0.010(7)
C10 0.089(14) 0.082(13) 0.034(10) -0.026(9) 0.014(10) -0.019(11)
N3 0.008(8) 0.053(9) 0.026(9) 0.0000 0.002(8) 0.0000
C11 0.134(18) 0.046(10) 0.097(16) 0.016(9) 0.085(15) 0.007(10)
C12 0.034(9) 0.037(7) 0.064(10) 0.0000 0.032(8) 0.0000
N2 0.082(9) 0.045(6) 0.067(8) 0.003(6) 0.059(8) 0.003(7)
C2 0.133(10) 0.075(9) 0.090(9) 0.001(7) 0.073(8) -0.005(8)
O1 0.116(8) 0.203(12) 0.158(10) 0.013(9) 0.082(8) 0.007(9)
C1 0.137(10) 0.067(8) 0.089(8) -0.004(7) 0.084(8) -0.010(8)
O2 0.121(10) 0.192(14) 0.165(12) 0.021(11) 0.072(9) 0.009(10)
C3 0.141(11) 0.075(8) 0.089(9) 0.003(7) 0.078(8) -0.008(8)
O4 0.111(9) 0.213(14) 0.159(11) 0.009(10) 0.085(9) -0.002(10)
O3 0.129(11) 0.206(14) 0.173(12) -0.006(11) 0.070(10) 0.021(10)
C8 0.118(10) 0.041(7) 0.096(8) -0.009(6) 0.087(7) -0.006(7)
C9 0.137(10) 0.043(7) 0.078(8) -0.001(6) 0.094(7) 0.000(7)
C4 0.135(10) 0.063(8) 0.093(9) -0.009(7) 0.084(8) -0.003(8)
C5 0.143(11) 0.071(8) 0.090(9) -0.001(8) 0.075(8) -0.004(9)
C6 0.131(10) 0.087(8) 0.098(9) -0.002(8) 0.091(8) -0.006(8)
C7 0.134(8) 0.066(5) 0.090(6) -0.002(5) 0.084(6) -0.005(5)

loop_
_atom_type_symbol
_atom_type_scat_dispersion_real
_atom_type_scat_dispersion_imag
_atom_type_scat_Cromer_Mann_a1
_atom_type_scat_Cromer_Mann_b1
_atom_type_scat_Cromer_Mann_a2
_atom_type_scat_Cromer_Mann_b2
_atom_type_scat_Cromer_Mann_a3
_atom_type_scat_Cromer_Mann_b3
_atom_type_scat_Cromer_Mann_a4
_atom_type_scat_Cromer_Mann_b4
_atom_type_scat_Cromer_Mann_c
_atom_type_scat_source
C 0.0033 0.0016 2.3100 20.8439 1.0200 10.2075 1.5886 0.5687 0.8650 51.6512 0.2156 'International Tables Vol C 4.2.6.8 and 6.1.1.4'
H 0.0000 0.0000 0.4930 10.5109 0.3229 26.1257 0.1402 3.1424 0.0408 57.7998 0.0030 'International Tables Vol C 4.2.6.8 and 6.1.1.4'
N 0.0061 0.0033 12.2126 0.0057 3.1322 9.8933 2.0125 28.9975 1.1663 0.5826 -11.5290 'International Tables Vol C 4.2.6.8 and 6.1.1.4'
O 0.0106 0.0060 3.0485 13.2771 2.2868 5.7011 1.5463 0.3239 0.8670 32.9089 0.2508 'International Tables Vol C 4.2.6.8 and 6.1.1.4'
Cl 0.1484 0.1585 11.4604 0.0104 7.1964 1.1662 6.2556 18.5194 1.6455 47.7784 -9.5574 'International Tables Vol C 4.2.6.8 and 6.1.1.4'
Fe 0.3463 0.8444 11.7695 4.7611 7.3573 0.3072 3.5222 15.3535 2.3045 76.8805 1.0369 'International Tables Vol C 4.2.6.8 and 6.1.1.4'

loop_
_geom_angle_atom_site_label_1
_geom_angle_site_symmetry_1
_geom_angle_atom_site_label_2
_geom_angle_site_symmetry_2
_geom_angle_atom_site_label_3
_geom_angle_site_symmetry_3
_geom_angle
_geom_angle_publ_flag
N3 1_565 Fe1 . N1 5_555 91.8(3) yes
N3 1_565 Fe1 . N2 5_555 90.6(3) yes
N1 5_555 Fe1 . N2 5_555 78.5(5) yes
N3 1_565 Fe1 . N4 . 179.995 yes
N1 5_555 Fe1 . N4 . 88.2(3) yes
N2 5_555 Fe1 . N4 . 89.4(3) yes
N3 1_565 Fe1 . N1 . 91.8(3) yes
N1 5_555 Fe1 . N1 . 176.3(6) yes
N2 5_555 Fe1 . N1 . 101.4(5) yes
N4 . Fe1 . N1 . 88.2(3) yes
N3 1_565 Fe1 . N2 . 90.6(3) yes
N1 5_555 Fe1 . N2 . 101.4(5) yes
N2 5_555 Fe1 . N2 . 178.9(6) yes
N4 . Fe1 . N2 . 89.4(3) yes
N1 . Fe1 . N2 . 78.5(5) yes
O1 . Cl2 . O2 . 105.9(14) yes
O1 . Cl2 . O4 . 118.2(14) yes
O2 . Cl2 . O4 . 106.0(14) yes
O1 . Cl2 . O3 . 117.0(14) yes
O2 . Cl2 . O3 . 89.0(18) yes
O4 . Cl2 . O3 . 115.0(15) yes
Fe1 . N4 . C15 5_555 120.7(9) yes
Fe1 . N4 . C15 . 120.7(9) yes
C15 5_555 N4 . C15 . 118.5(18) yes
N4 . C15 . C14 . 122.3(15) yes
N4 . C15 . H151 . 119.2 no
C14 . C15 . H151 . 118.5 no
C15 . C14 . C13 . 119.8(14) yes
C15 . C14 . H141 . 120.8 no
C13 . C14 . H141 . 119.4 no
C14 5_555 C13 . C14 . 117.4(16) yes
C14 5_555 C13 . C12 . 121.3(8) yes
C14 . C13 . C12 . 121.3(8) yes
Fe1 . N1 . C1 . 127.7(13) yes
Fe1 . N1 . C9 . 113.4(11) yes
C1 . N1 . C9 . 118.1(15) yes
N3 . C10 . C11 . 127.4(16) yes
N3 . C10 . H101 . 117.5 no
C11 . C10 . H101 . 115.1 no
Fe1 1_545 N3 . C10 . 124.7(9) yes
Fe1 1_545 N3 . C10 5_555 124.7(9) yes
C10 . N3 . C10 5_555 110.6(18) yes
C10 . C11 . C12 . 120.8(17) yes
C10 . C11 . H111 . 120.8 no
C12 . C11 . H111 . 118.4 no
C13 . C12 . C11 5_555 123.8(9) yes
C13 . C12 . C11 . 123.8(9) yes
C11 5_555 C12 . C11 . 112.4(19) yes
Fe1 . N2 . C8 . 111.8(11) yes
Fe1 . N2 . H22 . 109.3 no
C8 . N2 . H22 . 109.5 no
Fe1 . N2 . H21 . 109.0 no
C8 . N2 . H21 . 110.0 no
H22 . N2 . H21 . 107.1 no
C1 . C2 . C3 . 121(3) yes
C1 . C2 . H201 . 119.2 no
C3 . C2 . H201 . 119.7 no
C2 . C1 . N1 . 123(2) yes
C2 . C1 . H11 . 119.0 no
N1 . C1 . H11 . 117.9 no
Cl1 . O2 . O3 . 45.8(13) yes
C2 . C3 . C4 . 119(2) yes
C2 . C3 . H31 . 120.8 no
C4 . C3 . H31 . 120.5 no
O2 . O3 . Cl2 . 45.3(12) yes
N2 . C8 . C9 . 119.6(15) yes
N2 . C8 . C7 . 125.5(19) yes
C9 . C8 . C7 . 114.9(18) yes
C8 . C9 . N1 . 115.9(14) yes
C8 . C9 . C4 . 123.5(18) yes
N1 . C9 . C4 . 120.6(19) yes
C3 . C4 . C9 . 118(2) yes
C3 . C4 . C5 . 125.7(20) yes
C9 . C4 . C5 . 116(2) yes
C4 . C5 . C6 . 116(2) yes
C4 . C5 . H51 . 123.2 no
C6 . C5 . H51 . 120.7 no
C5 . C6 . C7 . 128(2) yes
C5 . C6 . H61 . 116.4 no
C7 . C6 . H61 . 115.6 no
C6 . C7 . C8 . 120(2) yes
C6 . C7 . H71 . 119.4 no
C8 . C7 . H71 . 120.2 no

loop_
_geom_bond_atom_site_label_1
_geom_bond_site_symmetry_1
_geom_bond_atom_site_label_2
_geom_bond_site_symmetry_2
_geom_bond_distance
_geom_bond_publ_flag
Fe1 . N3 1_565 2.195(15) yes
Fe1 . N1 5_555 2.167(12) yes
Fe1 . N2 5_555 2.163(11) yes
Fe1 . N4 . 2.218(16) yes
Fe1 . N1 . 2.167(12) yes
Fe1 . N2 . 2.163(11) yes
Cl2 . O1 . 1.34(2) yes
Cl2 . O2 . 1.30(3) yes
Cl2 . O4 . 1.33(2) yes
Cl2 . O3 . 1.31(3) yes
N4 . C15 5_555 1.334(17) yes
N4 . C15 . 1.334(17) yes
C15 . C14 . 1.413(18) yes
C15 . H151 . 0.928 no
C14 . C13 . 1.386(17) yes
C14 . H141 . 0.930 no
C13 . C12 . 1.43(2) yes
N1 . C1 . 1.29(3) yes
N1 . C9 . 1.39(2) yes
C10 . N3 . 1.34(2) yes
C10 . C11 . 1.29(2) yes
C10 . H101 . 0.928 no
C11 . C12 . 1.40(2) yes
C11 . H111 . 0.930 no
N2 . C8 . 1.38(2) yes
N2 . H22 . 0.887 no
N2 . H21 . 0.885 no
C2 . C1 . 1.43(3) yes
C2 . C3 . 1.25(3) yes
C2 . H201 . 0.930 no
C1 . H11 . 0.932 no
O2 . O3 . 1.83(4) yes
C3 . C4 . 1.47(3) yes
C3 . H31 . 0.930 no
C8 . C9 . 1.45(3) yes
C8 . C7 . 1.35(3) yes
C9 . C4 . 1.38(2) yes
C4 . C5 . 1.50(3) yes
C5 . C6 . 1.25(3) yes
C5 . H51 . 0.930 no
C6 . C7 . 1.37(3) yes
C6 . H61 . 0.933 no
C7 . H71 . 0.929 no
